data_2208244
loop_
_publ_author_name
'Duan, Xue-Min'
'Huang, Peng-Mian'
'Li, Jiang-Sheng'
'Zheng, Peng-Wu'

_publ_section_title
;
 3,6-Dibromo-9-(4-pyridylmethyl)-9<i>H</i>-carbazole
;
_journal_coeditor_code BD6024
_journal_issue 3
_journal_name_full 'Acta Crystallographica Section E'
_journal_page_first o1153
_journal_page_last o1154
_journal_paper_doi 10.1107/S160053680600612X
_journal_volume 62
_journal_year 2006
_chemical_formula_iupac 'C18 H12 Br2 N2'
_chemical_formula_moiety 'C18 H12 Br2 N2'
_chemical_formula_sum 'C18 H12 Br2 N2'
_chemical_formula_weight 416.12
_chemical_melting_point .51E-305
_chemical_name_systematic
;
3,6-Dibromo-9-(4-pyridylmethyl)-9H-carbazole
;
_space_group_IT_number 14
_symmetry_cell_setting monoclinic
_symmetry_space_group_name_Hall '-P 2yn'
_symmetry_space_group_name_H-M 'P 1 21/n 1'
_atom_sites_solution_hydrogens geom
_atom_sites_solution_primary direct
_atom_sites_solution_secondary difmap
_cell_angle_alpha 90.00
_cell_angle_beta 98.341(6)
_cell_angle_gamma 90.00
_cell_formula_units_Z 4
_cell_length_a 11.266(4)
_cell_length_b 9.729(4)
_cell_length_c 14.367(5)
_cell_measurement_reflns_used 3336
_cell_measurement_temperature 294(2)
_cell_measurement_theta_max 26.29
_cell_measurement_theta_min 2.48
_cell_volume 1558.1(10)
_computing_cell_refinement SMART
_computing_data_collection 'SMART (Bruker, 1997)'
_computing_data_reduction 'SAINT (Bruker, 1997)'
_computing_molecular_graphics 'SHELXTL (Bruker, 1997)'
_computing_publication_material SHELXTL
_computing_structure_refinement 'SHELXL97 (Sheldrick, 1997)'
_computing_structure_solution 'SHELXS97 (Sheldrick, 1997)'
_diffrn_ambient_temperature 294(2)
_diffrn_measured_fraction_theta_full 0.988
_diffrn_measured_fraction_theta_max 0.988
_diffrn_measurement_device_type 'Bruker SMART CCD area-detector'
_diffrn_measurement_method '\f and \w'
_diffrn_radiation_monochromator graphite
_diffrn_radiation_source 'fine-focus sealed tube'
_diffrn_radiation_type MoK\a
_diffrn_radiation_wavelength 0.71073
_diffrn_reflns_av_R_equivalents 0.0675
_diffrn_reflns_av_sigmaI/netI 0.0596
_diffrn_reflns_limit_h_max 9
_diffrn_reflns_limit_h_min -14
_diffrn_reflns_limit_k_max 10
_diffrn_reflns_limit_k_min -12
_diffrn_reflns_limit_l_max 18
_diffrn_reflns_limit_l_min -17
_diffrn_reflns_number 8543
_diffrn_reflns_theta_full 26.53
_diffrn_reflns_theta_max 26.53
_diffrn_reflns_theta_min 2.15
_diffrn_standards_decay_% 0
_diffrn_standards_interval_count 0
_diffrn_standards_interval_time 0
_diffrn_standards_number 0
_exptl_absorpt_coefficient_mu 5.200
_exptl_absorpt_correction_T_max 0.353
_exptl_absorpt_correction_T_min 0.240
_exptl_absorpt_correction_type multi-scan
_exptl_absorpt_process_details '(SADABS; Bruker, 1997)'
_exptl_crystal_colour colourless
_exptl_crystal_density_diffrn 1.774
_exptl_crystal_density_method 'not measured'
_exptl_crystal_description rod
_exptl_crystal_F_000 816
_exptl_crystal_size_max 0.32
_exptl_crystal_size_mid 0.26
_exptl_crystal_size_min 0.20
_refine_diff_density_max 0.695
_refine_diff_density_min -0.799
_refine_ls_extinction_coef 0.0067(7)
_refine_ls_extinction_expression Fc^*^=kFc[1+0.001xFc^2^\l^3^/sin(2\q)]^-1/4^
_refine_ls_extinction_method SHELXL97
_refine_ls_goodness_of_fit_ref 0.996
_refine_ls_hydrogen_treatment constr
_refine_ls_matrix_type full
_refine_ls_number_parameters 200
_refine_ls_number_reflns 3207
_refine_ls_number_restraints 0
_refine_ls_restrained_S_all 0.996
_refine_ls_R_factor_all 0.0619
_refine_ls_R_factor_gt 0.0375
_refine_ls_shift/su_max 0.001
_refine_ls_shift/su_mean 0.000
_refine_ls_structure_factor_coef Fsqd
_refine_ls_weighting_details 'calc w=1/[\s^2^(Fo^2^)+(0.0619P)^2^+0.1399P] where P=(Fo^2^+2Fc^2^)/3'
_refine_ls_weighting_scheme calc
_refine_ls_wR_factor_gt 0.0984
_refine_ls_wR_factor_ref 0.1140
_reflns_number_gt 2376
_reflns_number_total 3207
_reflns_threshold_expression I>2\s(I)
_cod_data_source_file bd6024.cif
_cod_data_source_block I
_cod_depositor_comments
;
The following automatic conversions were performed:
'_symmetry_cell_setting' value 'Monoclinic' changed to 'monoclinic'
according to '/home/saulius/struct/CIF-dictionaries/cif_core.dic'
dictionary named 'cif_core.dic' version 2.4.1 from 2010-06-29.

Automatic conversion script
Id: cif_fix_enum 1527 2010-12-29 10:47:43Z saulius 

The following automatic conversions were performed:

'_symmetry_cell_setting' value 'Monoclinic' changed to 'monoclinic'
according to /home/saulius/struct/CIF-dictionaries/cif_core.dic
dictionary named 'cif_core.dic' version 2.4.1 from 2010-06-29.

Automatic conversion script
Id: cif_fix_values 1715 2011-07-08 13:25:40Z adriana 
;
_cod_original_sg_symbol_H-M 'P 21/n'
_cod_database_code 2208244
_cod_database_fobs_code 2208244

loop_
_symmetry_equiv_pos_as_xyz
'x, y, z'
'-x+1/2, y+1/2, -z+1/2'
'-x, -y, -z'
'x-1/2, -y-1/2, z-1/2'

loop_
_atom_site_type_symbol
_atom_site_label
_atom_site_fract_x
_atom_site_fract_y
_atom_site_fract_z
_atom_site_U_iso_or_equiv
_atom_site_adp_type
_atom_site_calc_flag
_atom_site_refinement_flags
_atom_site_occupancy
Br Br1 -0.09928(4) 0.11077(4) 0.40415(3) 0.04612(18) Uani d . 1
Br Br2 0.58071(4) 0.47024(5) 0.63655(4) 0.0611(2) Uani d . 1
N N1 0.0678(3) 0.5376(3) 0.6946(2) 0.0310(7) Uani d . 1
N N2 -0.1581(4) 0.3652(4) 0.9477(3) 0.0686(13) Uani d . 1
C C1 0.0134(3) 0.4414(3) 0.6319(2) 0.0286(7) Uani d . 1
C C2 -0.1064(3) 0.4060(4) 0.6104(3) 0.0360(8) Uani d . 1
H H2 -0.1642 0.4479 0.6409 0.043 Uiso calc R 1
C C3 -0.1382(3) 0.3075(4) 0.5429(3) 0.0378(9) Uani d . 1
H H3 -0.2182 0.2824 0.5271 0.045 Uiso calc R 1
C C4 -0.0510(3) 0.2453(4) 0.4982(2) 0.0340(8) Uani d . 1
C C5 0.0687(3) 0.2777(4) 0.5187(2) 0.0318(8) Uani d . 1
H H5 0.1259 0.2339 0.4886 0.038 Uiso calc R 1
C C6 0.1010(3) 0.3786(3) 0.5862(2) 0.0270(7) Uani d . 1
C C7 0.2142(3) 0.4396(3) 0.6236(2) 0.0270(7) Uani d . 1
C C8 0.3310(3) 0.4200(4) 0.6064(3) 0.0321(8) Uani d . 1
H H8 0.3490 0.3553 0.5629 0.039 Uiso calc R 1
C C9 0.4193(3) 0.4993(4) 0.6560(3) 0.0374(9) Uani d . 1
C C10 0.3958(4) 0.5975(4) 0.7212(3) 0.0387(9) Uani d . 1
H H10 0.4584 0.6494 0.7528 0.046 Uiso calc R 1
C C11 0.2802(3) 0.6185(4) 0.7392(2) 0.0332(8) Uani d . 1
H H11 0.2634 0.6840 0.7826 0.040 Uiso calc R 1
C C12 0.1899(3) 0.5385(3) 0.6906(2) 0.0274(7) Uani d . 1
C C13 0.0045(4) 0.6191(4) 0.7562(3) 0.0406(9) Uani d . 1
H H13A -0.0578 0.6720 0.7184 0.049 Uiso calc R 1
H H13B 0.0600 0.6833 0.7910 0.049 Uiso calc R 1
C C14 -0.0513(4) 0.5321(4) 0.8243(3) 0.0362(9) Uani d . 1
C C15 -0.1673(4) 0.5552(5) 0.8409(3) 0.0483(11) Uani d . 1
H H15 -0.2125 0.6267 0.8109 0.058 Uiso calc R 1
C C16 -0.2155(5) 0.4697(5) 0.9035(4) 0.0677(15) Uani d . 1
H H16 -0.2932 0.4874 0.9148 0.081 Uiso calc R 1
C C17 -0.0465(5) 0.3453(5) 0.9326(3) 0.0623(13) Uani d . 1
H H17 -0.0032 0.2747 0.9653 0.075 Uiso calc R 1
C C18 0.0099(4) 0.4224(4) 0.8714(3) 0.0481(10) Uani d . 1
H H18 0.0877 0.4014 0.8617 0.058 Uiso calc R 1

loop_
_atom_site_aniso_label
_atom_site_aniso_U_11
_atom_site_aniso_U_22
_atom_site_aniso_U_33
_atom_site_aniso_U_12
_atom_site_aniso_U_13
_atom_site_aniso_U_23
Br1 0.0493(3) 0.0409(3) 0.0446(3) -0.00835(19) -0.0055(2) -0.00776(17)
Br2 0.0206(2) 0.0740(4) 0.0891(4) 0.0008(2) 0.0093(2) 0.0005(3)
N1 0.0244(15) 0.0328(16) 0.0374(16) -0.0016(13) 0.0103(14) -0.0070(13)
N2 0.081(3) 0.056(3) 0.079(3) -0.005(2) 0.047(3) 0.005(2)
C1 0.0239(18) 0.0284(16) 0.0343(18) -0.0003(15) 0.0071(15) 0.0000(15)
C2 0.0212(18) 0.043(2) 0.045(2) -0.0017(16) 0.0103(17) -0.0036(17)
C3 0.0226(18) 0.040(2) 0.049(2) -0.0079(16) 0.0012(17) -0.0001(17)
C4 0.033(2) 0.0313(18) 0.0354(18) -0.0054(17) -0.0009(16) -0.0014(16)
C5 0.0264(18) 0.0345(18) 0.0346(17) 0.0010(15) 0.0048(16) -0.0025(15)
C6 0.0229(18) 0.0285(17) 0.0294(17) 0.0011(14) 0.0035(15) 0.0025(14)
C7 0.0224(17) 0.0293(16) 0.0297(17) 0.0008(14) 0.0045(15) 0.0039(14)
C8 0.0248(18) 0.0327(18) 0.0382(19) 0.0023(15) 0.0025(16) 0.0017(15)
C9 0.0201(18) 0.041(2) 0.050(2) 0.0008(16) 0.0007(17) 0.0106(18)
C10 0.030(2) 0.039(2) 0.044(2) -0.0085(17) -0.0044(17) 0.0037(17)
C11 0.031(2) 0.0321(19) 0.0364(19) -0.0002(16) 0.0045(17) -0.0005(15)
C12 0.0254(18) 0.0301(18) 0.0273(16) -0.0020(15) 0.0058(15) 0.0036(14)
C13 0.039(2) 0.0339(19) 0.053(2) -0.0010(17) 0.022(2) -0.0064(17)
C14 0.037(2) 0.0334(19) 0.040(2) -0.0018(17) 0.0118(18) -0.0072(16)
C15 0.041(2) 0.047(2) 0.061(3) 0.000(2) 0.023(2) -0.002(2)
C16 0.052(3) 0.070(3) 0.092(4) -0.008(3) 0.045(3) -0.007(3)
C17 0.081(4) 0.053(3) 0.058(3) 0.003(3) 0.027(3) 0.006(2)
C18 0.047(3) 0.048(2) 0.053(2) 0.006(2) 0.019(2) -0.001(2)

loop_
_atom_type_symbol
_atom_type_description
_atom_type_scat_dispersion_real
_atom_type_scat_dispersion_imag
_atom_type_scat_source
C C 0.0033 0.0016 'International Tables Vol C Tables 4.2.6.8 and 6.1.1.4'
H H 0.0000 0.0000 'International Tables Vol C Tables 4.2.6.8 and 6.1.1.4'
N N 0.0061 0.0033 'International Tables Vol C Tables 4.2.6.8 and 6.1.1.4'
Br Br -0.2901 2.4595 'International Tables Vol C Tables 4.2.6.8 and 6.1.1.4'

loop_
_geom_angle_atom_site_label_1
_geom_angle_atom_site_label_2
_geom_angle_atom_site_label_3
_geom_angle
C1 N1 C12 109.0(3)
C1 N1 C13 123.9(3)
C12 N1 C13 127.0(3)
C16 N2 C17 116.5(4)
N1 C1 C2 129.9(3)
N1 C1 C6 109.0(3)
C2 C1 C6 121.1(3)
C3 C2 C1 118.5(3)
C3 C2 H2 120.8
C1 C2 H2 120.8
C2 C3 C4 120.1(3)
C2 C3 H3 119.9
C4 C3 H3 119.9
C5 C4 C3 122.7(3)
C5 C4 Br1 118.7(3)
C3 C4 Br1 118.7(3)
C4 C5 C6 117.4(3)
C4 C5 H5 121.3
C6 C5 H5 121.3
C5 C6 C1 120.3(3)
C5 C6 C7 132.8(3)
C1 C6 C7 106.9(3)
C8 C7 C12 119.8(3)
C8 C7 C6 133.6(3)
C12 C7 C6 106.6(3)
C9 C8 C7 117.7(4)
C9 C8 H8 121.2
C7 C8 H8 121.2
C8 C9 C10 122.8(4)
C8 C9 Br2 118.4(3)
C10 C9 Br2 118.7(3)
C11 C10 C9 120.3(4)
C11 C10 H10 119.8
C9 C10 H10 119.8
C10 C11 C12 117.8(3)
C10 C11 H11 121.1
C12 C11 H11 121.1
N1 C12 C11 130.0(3)
N1 C12 C7 108.4(3)
C11 C12 C7 121.6(3)
N1 C13 C14 112.3(3)
N1 C13 H13A 109.1
C14 C13 H13A 109.1
N1 C13 H13B 109.1
C14 C13 H13B 109.1
H13A C13 H13B 107.9
C15 C14 C18 117.1(4)
C15 C14 C13 121.2(4)
C18 C14 C13 121.7(4)
C14 C15 C16 118.8(5)
C14 C15 H15 120.6
C16 C15 H15 120.6
N2 C16 C15 124.3(5)
N2 C16 H16 117.9
C15 C16 H16 117.9
N2 C17 C18 124.3(5)
N2 C17 H17 117.9
C18 C17 H17 117.9
C17 C18 C14 119.0(4)
C17 C18 H18 120.5
C14 C18 H18 120.5

loop_
_geom_bond_atom_site_label_1
_geom_bond_atom_site_label_2
_geom_bond_distance
Br1 C4 1.904(3)
Br2 C9 1.901(4)
N1 C1 1.380(4)
N1 C12 1.385(4)
N1 C13 1.450(5)
N2 C16 1.317(7)
N2 C17 1.320(7)
C1 C2 1.384(5)
C1 C6 1.402(5)
C2 C3 1.373(5)
C2 H2 0.9300
C3 C4 1.387(5)
C3 H3 0.9300
C4 C5 1.375(5)
C5 C6 1.391(5)
C5 H5 0.9300
C6 C7 1.438(5)
C7 C8 1.387(5)
C7 C12 1.415(5)
C8 C9 1.373(5)
C8 H8 0.9300
C9 C10 1.390(6)
C10 C11 1.380(5)
C10 H10 0.9300
C11 C12 1.386(5)
C11 H11 0.9300
C13 C14 1.499(5)
C13 H13A 0.9700
C13 H13B 0.9700
C14 C15 1.381(6)
C14 C18 1.391(6)
C15 C16 1.392(6)
C15 H15 0.9300
C16 H16 0.9300
C17 C18 1.379(6)
C17 H17 0.9300
C18 H18 0.9300

loop_
_geom_hbond_atom_site_label_D
_geom_hbond_atom_site_label_H
_geom_hbond_atom_site_label_A
_geom_hbond_site_symmetry_A
_geom_hbond_distance_DH
_geom_hbond_distance_HA
_geom_hbond_distance_DA
_geom_hbond_angle_DHA
_geom_hbond_publ_flag
C2 H2 Br2 1_455 0.93 2.87 3.653(4) 142 yes

loop_
_geom_torsion_atom_site_label_1
_geom_torsion_atom_site_label_2
_geom_torsion_atom_site_label_3
_geom_torsion_atom_site_label_4
_geom_torsion
C12 N1 C1 C2 -178.8(4)
C13 N1 C1 C2 3.3(6)
C12 N1 C1 C6 0.0(4)
C13 N1 C1 C6 -177.9(3)
N1 C1 C2 C3 178.6(4)
C6 C1 C2 C3 -0.1(6)
C1 C2 C3 C4 0.3(6)
C2 C3 C4 C5 0.2(6)
C2 C3 C4 Br1 -179.3(3)
C3 C4 C5 C6 -0.9(5)
Br1 C4 C5 C6 178.6(2)
C4 C5 C6 C1 1.2(5)
C4 C5 C6 C7 -178.6(4)
N1 C1 C6 C5 -179.6(3)
C2 C1 C6 C5 -0.7(5)
N1 C1 C6 C7 0.2(4)
C2 C1 C6 C7 179.1(3)
C5 C6 C7 C8 -0.4(7)
C1 C6 C7 C8 179.8(4)
C5 C6 C7 C12 179.5(3)
C1 C6 C7 C12 -0.4(4)
C12 C7 C8 C9 -0.3(5)
C6 C7 C8 C9 179.5(4)
C7 C8 C9 C10 -0.4(6)
C7 C8 C9 Br2 178.1(3)
C8 C9 C10 C11 0.5(6)
Br2 C9 C10 C11 -178.0(3)
C9 C10 C11 C12 0.2(5)
C1 N1 C12 C11 179.0(3)
C13 N1 C12 C11 -3.1(6)
C1 N1 C12 C7 -0.2(4)
C13 N1 C12 C7 177.6(3)
C10 C11 C12 N1 -180.0(3)
C10 C11 C12 C7 -0.8(5)
C8 C7 C12 N1 -179.8(3)
C6 C7 C12 N1 0.3(4)
C8 C7 C12 C11 0.9(5)
C6 C7 C12 C11 -179.0(3)
C1 N1 C13 C14 62.3(5)
C12 N1 C13 C14 -115.2(4)
N1 C13 C14 C15 -135.0(4)
N1 C13 C14 C18 43.1(5)
C18 C14 C15 C16 0.6(6)
C13 C14 C15 C16 178.8(4)
C17 N2 C16 C15 2.1(8)
C14 C15 C16 N2 -1.1(8)
C16 N2 C17 C18 -2.9(8)
N2 C17 C18 C14 2.5(8)
C15 C14 C18 C17 -1.2(6)
C13 C14 C18 C17 -179.4(4)

loop_
_cod_related_entry_id
_cod_related_entry_database
_cod_related_entry_code
1 ChemSpider 21126442
